data_4083110
loop_
_publ_author_name
'Gu, Xiaoxia'
'Zhu, Xiancui'
'Wei, Yun'
'Wang, Shaowu'
'Zhou, Shuangliu'
'Zhang, Guangchao'
'Mu, Xiaolong'

_publ_section_title
;
 CNC-Pincer Rare-Earth Metal Amido Complexes with a Diarylamido Linked
 Biscarbene Ligand: Synthesis, Characterization, and Catalytic Activity
;
_journal_issue 9
_journal_name_full Organometallics
_journal_page_first 2372
_journal_paper_doi 10.1021/om500354s
_journal_volume 33
_journal_year 2014
_chemical_formula_sum 'C46 H66 N7 Si4 Y'
_chemical_formula_weight 918.33
_chemical_name_systematic
; 
 ? 
;
_space_group_IT_number 14
_symmetry_cell_setting monoclinic
_symmetry_space_group_name_Hall '-P 2ybc'
_symmetry_space_group_name_H-M 'P 1 21/c 1'
_atom_sites_solution_hydrogens geom
_atom_sites_solution_primary direct
_atom_sites_solution_secondary difmap
_audit_creation_method SHELXL-97
_cell_angle_alpha 90.00
_cell_angle_beta 110.180(2)
_cell_angle_gamma 90.00
_cell_formula_units_Z 4
_cell_length_a 20.869(3)
_cell_length_b 12.5360(16)
_cell_length_c 20.577(3)
_cell_measurement_reflns_used 8543
_cell_measurement_temperature 293(2)
_cell_measurement_theta_max 0.00
_cell_measurement_theta_min 0.00
_cell_volume 5052.8(12)
_computing_cell_refinement 'Bruker SMART'
_computing_data_collection 'Bruker SMART'
_computing_data_reduction 'Bruker SAINT'
_computing_molecular_graphics 'Bruker SHELXTL'
_computing_publication_material 'Bruker SHELXTL'
_computing_structure_refinement 'SHELXL-97 (Sheldrick, 1997)'
_computing_structure_solution 'SHELXS-97 (Sheldrick, 1990)'
_diffrn_ambient_temperature 293(2)
_diffrn_measured_fraction_theta_full 0.991
_diffrn_measured_fraction_theta_max 0.991
_diffrn_measurement_device_type 'CCD area detector'
_diffrn_measurement_method 'phi and omega scans'
_diffrn_radiation_monochromator graphite
_diffrn_radiation_source 'fine-focus sealed tube'
_diffrn_radiation_type MoK\a
_diffrn_radiation_wavelength 0.71073
_diffrn_reflns_av_R_equivalents 0.1074
_diffrn_reflns_av_sigmaI/netI 0.1112
_diffrn_reflns_limit_h_max 26
_diffrn_reflns_limit_h_min -26
_diffrn_reflns_limit_k_max 16
_diffrn_reflns_limit_k_min -16
_diffrn_reflns_limit_l_max 25
_diffrn_reflns_limit_l_min -26
_diffrn_reflns_number 41861
_diffrn_reflns_theta_full 27.44
_diffrn_reflns_theta_max 27.44
_diffrn_reflns_theta_min 1.93
_exptl_absorpt_coefficient_mu 1.286
_exptl_absorpt_correction_T_max 0.8506
_exptl_absorpt_correction_T_min 0.7830
_exptl_absorpt_correction_type multi-scan
_exptl_crystal_colour colorless
_exptl_crystal_density_diffrn 1.207
_exptl_crystal_density_method 'not measured'
_exptl_crystal_description block
_exptl_crystal_F_000 1944
_exptl_crystal_size_max 0.20
_exptl_crystal_size_mid 0.18
_exptl_crystal_size_min 0.13
_refine_diff_density_max 1.287
_refine_diff_density_min -0.885
_refine_diff_density_rms 0.075
_refine_ls_extinction_method none
_refine_ls_goodness_of_fit_ref 1.023
_refine_ls_hydrogen_treatment mixed
_refine_ls_matrix_type full
_refine_ls_number_parameters 525
_refine_ls_number_reflns 11439
_refine_ls_number_restraints 0
_refine_ls_restrained_S_all 1.023
_refine_ls_R_factor_all 0.1438
_refine_ls_R_factor_gt 0.0604
_refine_ls_shift/su_max 0.078
_refine_ls_shift/su_mean 0.001
_refine_ls_structure_factor_coef Fsqd
_refine_ls_weighting_details 'calc w=1/[\s^2^(Fo^2^)+(0.0629P)^2^+1.3941P] where P=(Fo^2^+2Fc^2^)/3'
_refine_ls_weighting_scheme calc
_refine_ls_wR_factor_gt 0.1244
_refine_ls_wR_factor_ref 0.1549
_reflns_number_gt 6132
_reflns_number_total 11439
_reflns_threshold_expression >2sigma(I)
_cod_data_source_file om500354s_si_002.cif
_cod_data_source_block 7
_cod_depositor_comments
;
The following automatic conversions were performed:

'_symmetry_cell_setting' value 'Monoclinic' changed to 'monoclinic'
according to
/usr/data/users/saulius/crontab/automatic-downloads/rss-feeds/ACS/lib/dictionaries/cif_core.dic
dictionary named 'cif_core.dic' version 2.4.2 from 2011-04-26.

Automatic conversion script
Id: cif_fix_values 2281 2013-09-26 08:29:07Z andrius 

 Adding full bibliography for 4083104--4083112.cif.
;
_cod_original_cell_volume 5052.7(11)
_cod_original_sg_symbol_H-M P2(1)/c
_cod_database_code 4083110

loop_
_symmetry_equiv_pos_as_xyz
'x, y, z'
'-x, y+1/2, -z+1/2'
'-x, -y, -z'
'x, -y-1/2, z-1/2'

loop_
_atom_site_label
_atom_site_type_symbol
_atom_site_fract_x
_atom_site_fract_y
_atom_site_fract_z
_atom_site_U_iso_or_equiv
_atom_site_adp_type
_atom_site_occupancy
_atom_site_symmetry_multiplicity
_atom_site_calc_flag
_atom_site_refinement_flags
C1 C 0.2411(2) 0.7194(4) 0.2344(3) 0.122(3) Uani 1 1 d G
H1 H 0.2728 0.7341 0.2131 0.147 Uiso 1 1 calc R
C2 C 0.2298(3) 0.7928(3) 0.2799(3) 0.178(4) Uani 1 1 d G
H2 H 0.2540 0.8567 0.2891 0.213 Uiso 1 1 calc R
C3 C 0.1824(3) 0.7709(4) 0.3118(2) 0.148(4) Uani 1 1 d G
H3 H 0.1748 0.8200 0.3423 0.178 Uiso 1 1 calc R
C4 C 0.1462(2) 0.6755(5) 0.2981(2) 0.114(3) Uani 1 1 d G
H4 H 0.1145 0.6608 0.3195 0.137 Uiso 1 1 calc R
C5 C 0.15750(19) 0.6020(3) 0.2526(2) 0.0802(17) Uani 1 1 d G
H5 H 0.1333 0.5382 0.2435 0.096 Uiso 1 1 calc R
C6 C 0.2049(2) 0.6240(3) 0.22077(17) 0.0565(13) Uani 1 1 d G
C7 C 0.2156(3) 0.5462(4) 0.1718(2) 0.0817(18) Uani 1 1 d .
H7A H 0.2180 0.4752 0.1913 0.098 Uiso 1 1 calc R
H7B H 0.2592 0.5607 0.1665 0.098 Uiso 1 1 calc R
C8 C 0.1024(3) 0.6066(4) 0.0827(3) 0.0647(15) Uani 1 1 d .
H8 H 0.0881 0.6531 0.1102 0.078 Uiso 1 1 calc R
C9 C 0.0698(2) 0.5840(3) 0.0164(2) 0.0535(12) Uani 1 1 d .
H9 H 0.0283 0.6124 -0.0116 0.064 Uiso 1 1 calc R
C10 C 0.1665(2) 0.4856(3) 0.0507(2) 0.0417(10) Uani 1 1 d .
C11 C 0.08993(19) 0.4697(3) -0.0727(2) 0.0338(9) Uani 1 1 d .
C12 C 0.0545(2) 0.5387(3) -0.1259(2) 0.0424(10) Uani 1 1 d .
H12 H 0.0474 0.6086 -0.1148 0.051 Uiso 1 1 calc R
C13 C 0.0296(2) 0.5080(4) -0.1943(2) 0.0469(11) Uani 1 1 d .
C14 C 0.0399(2) 0.4018(4) -0.2075(2) 0.0501(11) Uani 1 1 d .
H14 H 0.0214 0.3763 -0.2526 0.060 Uiso 1 1 calc R
C15 C 0.07635(19) 0.3335(3) -0.15595(19) 0.0389(9) Uani 1 1 d .
H15 H 0.0826 0.2635 -0.1675 0.047 Uiso 1 1 calc R
C16 C 0.10464(18) 0.3650(3) -0.08640(19) 0.0318(9) Uani 1 1 d .
C17 C -0.0068(3) 0.5859(4) -0.2509(2) 0.0718(15) Uani 1 1 d .
H17A H 0.0200 0.5976 -0.2799 0.108 Uiso 1 1 calc R
H17B H -0.0131 0.6522 -0.2306 0.108 Uiso 1 1 calc R
H17C H -0.0505 0.5572 -0.2781 0.108 Uiso 1 1 calc R
C18 C 0.12984(19) 0.1886(3) -0.04583(18) 0.0323(9) Uani 1 1 d .
C19 C 0.0640(2) 0.1547(3) -0.0514(2) 0.0394(10) Uani 1 1 d .
H19 H 0.0313 0.2060 -0.0531 0.047 Uiso 1 1 calc R
C20 C 0.0458(2) 0.0486(3) -0.0546(2) 0.0482(11) Uani 1 1 d .
H20 H 0.0012 0.0305 -0.0591 0.058 Uiso 1 1 calc R
C21 C 0.0922(2) -0.0311(3) -0.0510(2) 0.0498(12) Uani 1 1 d .
C22 C 0.1567(2) -0.0004(3) -0.0483(2) 0.0461(11) Uani 1 1 d .
H22 H 0.1887 -0.0527 -0.0467 0.055 Uiso 1 1 calc R
C23 C 0.17508(19) 0.1060(3) -0.04779(19) 0.0363(9) Uani 1 1 d .
C24 C 0.0749(3) -0.1479(3) -0.0496(3) 0.0811(18) Uani 1 1 d .
H24A H 0.0523 -0.1590 -0.0167 0.122 Uiso 1 1 calc R
H24B H 0.1160 -0.1894 -0.0366 0.122 Uiso 1 1 calc R
H24C H 0.0452 -0.1695 -0.0948 0.122 Uiso 1 1 calc R
C25 C 0.2646(2) 0.0708(3) -0.0974(2) 0.0468(11) Uani 1 1 d .
H25 H 0.2436 0.0128 -0.1246 0.056 Uiso 1 1 calc R
C26 C 0.3245(2) 0.1145(4) -0.0928(2) 0.0496(11) Uani 1 1 d .
H26 H 0.3530 0.0931 -0.1164 0.060 Uiso 1 1 calc R
C27 C 0.28344(19) 0.2087(3) -0.0213(2) 0.0362(9) Uani 1 1 d .
C28 C 0.39500(19) 0.2704(3) -0.0299(2) 0.0484(11) Uani 1 1 d .
H28A H 0.4004 0.3075 0.0130 0.058 Uiso 1 1 calc R
H28B H 0.3862 0.3234 -0.0663 0.058 Uiso 1 1 calc R
C29 C 0.4605(2) 0.2126(3) -0.0229(3) 0.0475(11) Uani 1 1 d .
C30 C 0.4802(2) 0.1991(4) -0.0802(3) 0.0588(13) Uani 1 1 d .
H30 H 0.4533 0.2273 -0.1227 0.071 Uiso 1 1 calc R
C31 C 0.5393(3) 0.1441(4) -0.0751(3) 0.0711(16) Uani 1 1 d .
H31 H 0.5516 0.1341 -0.1140 0.085 Uiso 1 1 calc R
C32 C 0.5792(3) 0.1047(5) -0.0124(4) 0.0804(18) Uani 1 1 d .
H32 H 0.6191 0.0681 -0.0088 0.097 Uiso 1 1 calc R
C33 C 0.5615(3) 0.1182(5) 0.0447(4) 0.0862(18) Uani 1 1 d .
H33 H 0.5895 0.0916 0.0872 0.103 Uiso 1 1 calc R
C34 C 0.5015(2) 0.1721(4) 0.0397(3) 0.0656(14) Uani 1 1 d .
H34 H 0.4892 0.1806 0.0788 0.079 Uiso 1 1 calc R
C35 C 0.3878(2) 0.1625(5) 0.1488(3) 0.0832(18) Uani 1 1 d .
H35A H 0.3756 0.1806 0.1008 0.125 Uiso 1 1 calc R
H35B H 0.4204 0.1053 0.1598 0.125 Uiso 1 1 calc R
H35C H 0.4075 0.2236 0.1767 0.125 Uiso 1 1 calc R
C36 C 0.2875(3) -0.0147(4) 0.1228(3) 0.0895(19) Uani 1 1 d .
H36A H 0.2445 -0.0386 0.1248 0.134 Uiso 1 1 calc R
H36B H 0.3225 -0.0653 0.1458 0.134 Uiso 1 1 calc R
H36C H 0.2843 -0.0082 0.0752 0.134 Uiso 1 1 calc R
C37 C 0.3372(3) 0.0944(5) 0.2626(3) 0.0892(19) Uani 1 1 d .
H37A H 0.3447 0.1613 0.2868 0.134 Uiso 1 1 calc R
H37B H 0.3788 0.0538 0.2771 0.134 Uiso 1 1 calc R
H37C H 0.3023 0.0552 0.2728 0.134 Uiso 1 1 calc R
C38 C 0.1426(3) 0.0659(4) 0.1600(3) 0.0771(16) Uani 1 1 d .
H38A H 0.1347 0.0386 0.1143 0.116 Uiso 1 1 calc R
H38B H 0.1003 0.0678 0.1687 0.116 Uiso 1 1 calc R
H38C H 0.1744 0.0206 0.1934 0.116 Uiso 1 1 calc R
C39 C 0.2004(3) 0.2486(5) 0.2583(2) 0.0802(17) Uani 1 1 d .
H39A H 0.2338 0.3046 0.2675 0.120 Uiso 1 1 calc R
H39B H 0.2188 0.1899 0.2891 0.120 Uiso 1 1 calc R
H39C H 0.1601 0.2748 0.2655 0.120 Uiso 1 1 calc R
C40 C 0.1037(2) 0.2872(4) 0.1170(2) 0.0615(13) Uani 1 1 d .
H40A H 0.1149 0.3611 0.1268 0.092 Uiso 1 1 calc R
H40B H 0.0651 0.2694 0.1303 0.092 Uiso 1 1 calc R
H40C H 0.0926 0.2745 0.0684 0.092 Uiso 1 1 calc R
C41 C 0.4835(2) 0.4215(5) 0.1627(3) 0.099(2) Uani 1 1 d .
H41A H 0.4778 0.3477 0.1495 0.148 Uiso 1 1 calc R
H41B H 0.5164 0.4278 0.2086 0.148 Uiso 1 1 calc R
H41C H 0.4993 0.4603 0.1308 0.148 Uiso 1 1 calc R
C42 C 0.3801(3) 0.4182(5) 0.2363(3) 0.0847(18) Uani 1 1 d .
H42A H 0.3479 0.4626 0.2475 0.127 Uiso 1 1 calc R
H42B H 0.4215 0.4134 0.2756 0.127 Uiso 1 1 calc R
H42C H 0.3611 0.3482 0.2240 0.127 Uiso 1 1 calc R
C43 C 0.4175(3) 0.6239(5) 0.1853(3) 0.099(2) Uani 1 1 d .
H43A H 0.4254 0.6612 0.1480 0.149 Uiso 1 1 calc R
H43B H 0.4571 0.6294 0.2263 0.149 Uiso 1 1 calc R
H43C H 0.3790 0.6547 0.1937 0.149 Uiso 1 1 calc R
C44 C 0.4055(3) 0.5691(4) -0.0021(3) 0.0762(16) Uani 1 1 d .
H44A H 0.4367 0.6073 0.0362 0.114 Uiso 1 1 calc R
H44B H 0.3955 0.6111 -0.0435 0.114 Uiso 1 1 calc R
H44C H 0.4258 0.5027 -0.0081 0.114 Uiso 1 1 calc R
C45 C 0.2864(3) 0.6749(4) 0.0230(3) 0.0779(16) Uani 1 1 d .
H45A H 0.2424 0.6646 0.0273 0.117 Uiso 1 1 calc R
H45B H 0.2815 0.7166 -0.0176 0.117 Uiso 1 1 calc R
H45C H 0.3159 0.7114 0.0632 0.117 Uiso 1 1 calc R
C46 C 0.2649(2) 0.4819(4) -0.0670(2) 0.0538(12) Uani 1 1 d .
H46A H 0.2732 0.4065 -0.0670 0.081 Uiso 1 1 calc R
H46B H 0.2727 0.5143 -0.1059 0.081 Uiso 1 1 calc R
H46C H 0.2185 0.4940 -0.0701 0.081 Uiso 1 1 calc R
N1 N 0.16167(19) 0.5475(3) 0.10260(18) 0.0521(10) Uani 1 1 d .
N2 N 0.10875(16) 0.5110(2) -0.00318(16) 0.0363(8) Uani 1 1 d .
N3 N 0.14782(15) 0.2968(2) -0.03666(16) 0.0315(7) Uani 1 1 d .
N4 N 0.23995(15) 0.1290(2) -0.05379(16) 0.0353(8) Uani 1 1 d .
N5 N 0.33572(16) 0.1975(2) -0.04610(17) 0.0387(8) Uani 1 1 d .
N6 N 0.24570(16) 0.2136(3) 0.13761(16) 0.0404(8) Uani 1 1 d .
N7 N 0.33415(16) 0.4575(3) 0.08396(17) 0.0468(9) Uani 1 1 d .
Si1 Si 0.30958(7) 0.11952(11) 0.16688(7) 0.0533(4) Uani 1 1 d .
Si2 Si 0.17820(6) 0.20303(11) 0.16682(7) 0.0484(3) Uani 1 1 d .
Si3 Si 0.39950(7) 0.47802(12) 0.16102(7) 0.0640(4) Uani 1 1 d .
Si4 Si 0.32431(7) 0.54205(10) 0.01536(7) 0.0516(3) Uani 1 1 d .
Y1 Y 0.247952(19) 0.33345(3) 0.056300(19) 0.03407(13) Uani 1 1 d .

loop_
_atom_site_aniso_label
_atom_site_aniso_U_11
_atom_site_aniso_U_22
_atom_site_aniso_U_33
_atom_site_aniso_U_23
_atom_site_aniso_U_13
_atom_site_aniso_U_12
C1 0.145(7) 0.102(5) 0.136(6) -0.044(5) 0.069(6) -0.050(5)
C2 0.221(11) 0.118(7) 0.213(10) -0.115(7) 0.099(9) -0.061(7)
C3 0.150(9) 0.163(9) 0.120(7) -0.092(6) 0.033(6) -0.005(7)
C4 0.089(5) 0.191(9) 0.062(4) -0.004(5) 0.025(4) 0.036(6)
C5 0.068(4) 0.091(4) 0.080(4) 0.008(4) 0.024(3) -0.005(3)
C6 0.063(3) 0.056(3) 0.039(3) -0.010(2) 0.003(2) 0.000(3)
C7 0.080(4) 0.084(4) 0.052(3) -0.022(3) -0.014(3) 0.021(3)
C8 0.072(4) 0.051(3) 0.058(3) -0.015(3) 0.006(3) 0.025(3)
C9 0.055(3) 0.042(3) 0.055(3) -0.001(2) 0.007(3) 0.020(2)
C10 0.041(3) 0.031(2) 0.046(3) -0.004(2) 0.005(2) -0.0043(19)
C11 0.027(2) 0.030(2) 0.041(2) 0.0018(18) 0.0075(18) -0.0012(17)
C12 0.040(3) 0.033(2) 0.050(3) 0.003(2) 0.010(2) 0.0052(19)
C13 0.044(3) 0.052(3) 0.040(3) 0.009(2) 0.009(2) 0.005(2)
C14 0.047(3) 0.061(3) 0.038(3) -0.001(2) 0.008(2) 0.001(2)
C15 0.035(2) 0.039(2) 0.038(2) -0.004(2) 0.0060(19) 0.005(2)
C16 0.021(2) 0.036(2) 0.037(2) 0.0014(18) 0.0093(17) -0.0027(17)
C17 0.083(4) 0.066(3) 0.054(3) 0.019(3) 0.007(3) 0.016(3)
C18 0.026(2) 0.035(2) 0.031(2) -0.0017(17) 0.0033(17) -0.0048(17)
C19 0.029(2) 0.042(2) 0.045(2) -0.005(2) 0.0101(19) -0.0052(19)
C20 0.039(3) 0.053(3) 0.054(3) -0.011(2) 0.017(2) -0.019(2)
C21 0.055(3) 0.040(3) 0.056(3) -0.007(2) 0.021(2) -0.015(2)
C22 0.044(3) 0.029(2) 0.065(3) 0.002(2) 0.019(2) 0.003(2)
C23 0.029(2) 0.038(2) 0.037(2) -0.0003(18) 0.0042(18) -0.0024(19)
C24 0.087(4) 0.040(3) 0.128(5) -0.005(3) 0.052(4) -0.021(3)
C25 0.036(3) 0.041(3) 0.061(3) -0.011(2) 0.014(2) -0.001(2)
C26 0.037(3) 0.054(3) 0.058(3) -0.010(2) 0.016(2) 0.003(2)
C27 0.021(2) 0.036(2) 0.049(3) 0.0034(19) 0.0081(19) -0.0035(18)
C28 0.028(2) 0.042(3) 0.075(3) -0.001(2) 0.018(2) -0.007(2)
C29 0.025(2) 0.044(3) 0.073(3) 0.000(2) 0.017(2) -0.008(2)
C30 0.042(3) 0.061(3) 0.073(3) 0.001(3) 0.021(3) -0.006(2)
C31 0.053(3) 0.066(4) 0.107(5) -0.008(3) 0.044(4) -0.003(3)
C32 0.043(3) 0.076(4) 0.127(6) 0.019(4) 0.034(4) 0.016(3)
C33 0.055(4) 0.090(4) 0.108(5) 0.025(4) 0.020(4) 0.015(3)
C34 0.047(3) 0.075(4) 0.077(4) 0.015(3) 0.025(3) 0.004(3)
C35 0.036(3) 0.108(5) 0.103(4) 0.031(4) 0.021(3) 0.014(3)
C36 0.075(4) 0.067(4) 0.124(5) 0.010(4) 0.031(4) 0.023(3)
C37 0.064(4) 0.125(5) 0.069(4) 0.035(4) 0.012(3) 0.022(4)
C38 0.054(3) 0.067(4) 0.116(5) 0.006(3) 0.036(3) -0.012(3)
C39 0.065(4) 0.117(5) 0.065(3) -0.005(3) 0.030(3) -0.007(3)
C40 0.045(3) 0.074(3) 0.069(3) -0.002(3) 0.023(3) 0.002(3)
C41 0.033(3) 0.123(5) 0.122(5) -0.005(4) 0.002(3) -0.015(3)
C42 0.059(4) 0.114(5) 0.062(3) 0.004(3) -0.003(3) -0.016(3)
C43 0.089(5) 0.095(5) 0.093(4) -0.025(4) 0.005(4) -0.046(4)
C44 0.063(4) 0.071(4) 0.099(4) -0.001(3) 0.034(3) -0.021(3)
C45 0.088(4) 0.053(3) 0.097(4) 0.005(3) 0.037(4) -0.005(3)
C46 0.046(3) 0.056(3) 0.057(3) 0.012(2) 0.014(2) -0.003(2)
N1 0.059(3) 0.042(2) 0.042(2) -0.0102(17) -0.0005(19) 0.0106(19)
N2 0.035(2) 0.0301(18) 0.0382(19) -0.0034(15) 0.0060(16) 0.0040(15)
N3 0.0214(17) 0.0266(16) 0.0415(19) -0.0024(14) 0.0045(15) -0.0020(14)
N4 0.0224(18) 0.0306(17) 0.049(2) 0.0001(15) 0.0078(16) 0.0025(14)
N5 0.0242(18) 0.0374(19) 0.051(2) -0.0020(16) 0.0086(16) -0.0009(15)
N6 0.0263(19) 0.050(2) 0.042(2) 0.0055(17) 0.0083(16) -0.0016(16)
N7 0.029(2) 0.050(2) 0.052(2) -0.0007(18) 0.0037(17) -0.0105(17)
Si1 0.0374(7) 0.0634(9) 0.0554(8) 0.0148(7) 0.0115(6) 0.0072(7)
Si2 0.0359(7) 0.0577(8) 0.0520(8) -0.0005(6) 0.0157(6) -0.0064(6)
Si3 0.0388(8) 0.0734(10) 0.0656(9) -0.0033(8) -0.0002(7) -0.0205(7)
Si4 0.0447(8) 0.0418(7) 0.0667(9) 0.0032(6) 0.0171(7) -0.0122(6)
Y1 0.0223(2) 0.0347(2) 0.0395(2) -0.00122(19) 0.00336(16) -0.00345(18)

loop_
_atom_type_symbol
_atom_type_description
_atom_type_scat_dispersion_real
_atom_type_scat_dispersion_imag
_atom_type_scat_source
C C 0.0033 0.0016 'International Tables Vol C Tables 4.2.6.8 and 6.1.1.4'
H H 0.0000 0.0000 'International Tables Vol C Tables 4.2.6.8 and 6.1.1.4'
N N 0.0061 0.0033 'International Tables Vol C Tables 4.2.6.8 and 6.1.1.4'
Si Si 0.0817 0.0704 'International Tables Vol C Tables 4.2.6.8 and 6.1.1.4'
Y Y -2.7962 3.5667 'International Tables Vol C Tables 4.2.6.8 and 6.1.1.4'

loop_
_geom_angle_atom_site_label_1
_geom_angle_atom_site_label_2
_geom_angle_atom_site_label_3
_geom_angle
C2 C1 C6 120.0
C1 C2 C3 120.0
C4 C3 C2 120.0
C5 C4 C3 120.0
C4 C5 C6 120.0
C5 C6 C1 120.0
C5 C6 C7 119.5(4)
C1 C6 C7 120.5(4)
C6 C7 N1 113.9(4)
C9 C8 N1 106.3(4)
C8 C9 N2 107.3(4)
N1 C10 N2 102.8(3)
N1 C10 Y1 128.9(3)
N2 C10 Y1 127.2(3)
C12 C11 C16 121.2(4)
C12 C11 N2 116.6(3)
C16 C11 N2 122.2(3)
C13 C12 C11 122.8(4)
C12 C13 C14 116.0(4)
C12 C13 C17 121.4(4)
C14 C13 C17 122.6(4)
C15 C14 C13 121.8(4)
C14 C15 C16 122.6(4)
C11 C16 N3 123.9(3)
C11 C16 C15 115.2(4)
N3 C16 C15 120.8(3)
N3 C18 C19 120.8(3)
N3 C18 C23 124.3(3)
C19 C18 C23 114.9(3)
C20 C19 C18 122.8(4)
C21 C20 C19 121.4(4)
C20 C21 C22 117.2(4)
C20 C21 C24 122.4(4)
C22 C21 C24 120.4(4)
C21 C22 C23 122.2(4)
C22 C23 C18 121.3(4)
C22 C23 N4 117.5(4)
C18 C23 N4 121.1(3)
C26 C25 N4 106.5(4)
C25 C26 N5 106.8(4)
N4 C27 N5 103.0(3)
N4 C27 Y1 118.3(3)
N5 C27 Y1 138.5(3)
N5 C28 C29 112.6(3)
C34 C29 C30 118.7(4)
C34 C29 C28 121.1(4)
C30 C29 C28 120.1(4)
C31 C30 C29 120.9(5)
C32 C31 C30 119.4(5)
C33 C32 C31 120.8(5)
C32 C33 C34 120.1(6)
C29 C34 C33 120.0(5)
C10 N1 C8 112.2(4)
C10 N1 C7 121.0(4)
C8 N1 C7 126.8(4)
C10 N2 C9 111.4(3)
C10 N2 C11 125.7(3)
C9 N2 C11 122.9(3)
C16 N3 C18 114.7(3)
C16 N3 Y1 130.3(2)
C18 N3 Y1 114.9(2)
C27 N4 C25 111.8(3)
C27 N4 C23 126.6(3)
C25 N4 C23 121.5(3)
C27 N5 C26 111.8(3)
C27 N5 C28 124.6(3)
C26 N5 C28 123.4(3)
Si2 N6 Si1 116.98(19)
Si2 N6 Y1 122.63(17)
Si1 N6 Y1 120.11(16)
Si3 N7 Si4 119.83(19)
Si3 N7 Y1 129.43(19)
Si4 N7 Y1 110.63(16)
N6 Si1 C35 110.8(2)
N6 Si1 C37 113.7(2)
C35 Si1 C37 106.4(3)
N6 Si1 C36 114.2(2)
C35 Si1 C36 104.2(3)
C37 Si1 C36 106.9(3)
N6 Si2 C38 113.6(2)
N6 Si2 C39 112.4(2)
C38 Si2 C39 108.3(3)
N6 Si2 C40 113.17(19)
C38 Si2 C40 104.2(2)
C39 Si2 C40 104.5(2)
N7 Si3 C41 113.5(2)
N7 Si3 C42 111.8(2)
C41 Si3 C42 107.3(3)
N7 Si3 C43 114.1(2)
C41 Si3 C43 105.0(3)
C42 Si3 C43 104.3(3)
N7 Si4 C45 114.4(2)
N7 Si4 C46 110.34(18)
C45 Si4 C46 105.4(2)
N7 Si4 C44 114.1(2)
C45 Si4 C44 106.9(2)
C46 Si4 C44 104.9(2)
N6 Y1 N7 118.76(12)
N6 Y1 N3 103.51(11)
N7 Y1 N3 137.55(11)
N6 Y1 C27 98.16(12)
N7 Y1 C27 101.59(12)
N3 Y1 C27 74.64(11)
N6 Y1 C10 110.46(13)
N7 Y1 C10 87.56(13)
N3 Y1 C10 73.41(12)
C27 Y1 C10 141.05(13)

loop_
_geom_bond_atom_site_label_1
_geom_bond_atom_site_label_2
_geom_bond_distance
C1 C2 1.3900
C1 C6 1.3900
C2 C3 1.3900
C3 C4 1.3900
C4 C5 1.3900
C5 C6 1.3900
C6 C7 1.474(5)
C7 N1 1.480(5)
C8 C9 1.328(6)
C8 N1 1.377(5)
C9 N2 1.373(5)
C10 N1 1.352(5)
C10 N2 1.364(5)
C10 Y1 2.530(4)
C11 C12 1.391(5)
C11 C16 1.399(5)
C11 N2 1.442(5)
C12 C13 1.376(6)
C13 C14 1.391(6)
C13 C17 1.508(6)
C14 C15 1.372(5)
C15 C16 1.404(5)
C16 N3 1.398(5)
C18 N3 1.402(4)
C18 C19 1.404(5)
C18 C23 1.411(5)
C19 C20 1.379(5)
C20 C21 1.376(6)
C21 C22 1.381(6)
C21 C24 1.511(6)
C22 C23 1.387(5)
C23 N4 1.430(5)
C25 C26 1.338(5)
C25 N4 1.385(5)
C26 N5 1.380(5)
C27 N4 1.360(5)
C27 N5 1.362(5)
C27 Y1 2.522(4)
C28 N5 1.480(5)
C28 C29 1.509(6)
C29 C34 1.375(6)
C29 C30 1.386(6)
C30 C31 1.385(7)
C31 C32 1.364(7)
C32 C33 1.360(8)
C33 C34 1.395(7)
C35 Si1 1.874(5)
C36 Si1 1.892(6)
C37 Si1 1.878(5)
C38 Si2 1.858(5)
C39 Si2 1.867(5)
C40 Si2 1.867(5)
C41 Si3 1.881(5)
C42 Si3 1.885(5)
C43 Si3 1.898(6)
C44 Si4 1.880(5)
C45 Si4 1.873(5)
C46 Si4 1.878(4)
N3 Y1 2.341(3)
N6 Si2 1.717(3)
N6 Si1 1.725(3)
N6 Y1 2.262(3)
N7 Si3 1.717(4)
N7 Si4 1.720(4)
N7 Y1 2.296(3)
